data_1518975
loop_
_publ_author_name
'Malcolm H. Chisholm'
'Christopher B. Durr'
'Thomas F. Spilker'
'Philip J. Young'

_publ_section_title
;
 Molecular ordering by halide-halide interactions in dimolybdenum
 p-halobenzoates
;
_journal_name_full 'Inorganica Chimica Acta'
_journal_page_first 300
_journal_page_last 307
_journal_volume 424
_journal_year 2015
_chemical_compound_source 'synthesis as described'
_chemical_formula_moiety 'C46 H54 Br2 Mo2 O8, 2(C4 H8 O)'
_chemical_formula_sum 'C54 H70 Br2 Mo2 O10'
_chemical_formula_weight 1230.8
_space_group_crystal_system triclinic
_space_group_IT_number 2
_space_group_name_Hall '-P 1'
_space_group_name_H-M_alt 'P -1'
_symmetry_cell_setting triclinic
_symmetry_Int_Tables_number 2
_symmetry_space_group_name_Hall '-P 1'
_symmetry_space_group_name_H-M 'P -1'
_atom_sites_solution_hydrogens geom
_cell_angle_alpha 73.3890(10)
_cell_angle_beta 80.2870(10)
_cell_angle_gamma 64.1040(10)
_cell_formula_units_Z 1
_cell_length_a 10.0697(2)
_cell_length_b 10.5101(2)
_cell_length_c 14.8323(2)
_cell_measurement_reflns_used 6192
_cell_measurement_temperature 150(2)
_cell_measurement_theta_max 27.485
_cell_measurement_theta_min 1.018
_cell_measurement_wavelength 0.71073
_cell_volume 1351.45(4)
_computing_cell_refinement 'HKL Scalepack (Otwinowski & Minor 1997)'
_computing_data_collection 'Collect (Bruker AXS BV, 1997-2004)'
_computing_data_reduction 'HKL Denzo and Scalepack (Otwinowski & Minor 1997)'
_computing_molecular_graphics 'Ortep-3 for Windows (Farrugia, 1997)'
_computing_publication_material 'WinGX publication routines (Farrugia, 1999)'
_computing_structure_refinement 'SHELXL-2012 (Sheldrick, 2012)'
_diffrn_ambient_temperature 150(2)
_diffrn_detector 'CCD plate'
_diffrn_detector_area_resol_mean 9
_diffrn_measured_fraction_theta_full 1
_diffrn_measured_fraction_theta_max 0.999
_diffrn_measurement_device '95mm CCD camera on \k-goniostat'
_diffrn_measurement_device_type KappaCCD
_diffrn_measurement_method CCD
_diffrn_orient_matrix_type 'by Bruker AXS Collect from scalepack cell'
_diffrn_orient_matrix_UB_11 0.0664324
_diffrn_orient_matrix_UB_12 0.0169086
_diffrn_orient_matrix_UB_13 -0.0559516
_diffrn_orient_matrix_UB_21 -0.0877918
_diffrn_orient_matrix_UB_22 0.0590966
_diffrn_orient_matrix_UB_23 -0.0396419
_diffrn_orient_matrix_UB_31 -0.0098715
_diffrn_orient_matrix_UB_32 0.0899322
_diffrn_orient_matrix_UB_33 0.0161497
_diffrn_radiation_monochromator 'horizonally mounted graphite crystal'
_diffrn_radiation_probe x-ray
_diffrn_radiation_type MoK\a
_diffrn_radiation_wavelength 0.71073
_diffrn_reflns_av_R_equivalents 0.048
_diffrn_reflns_Laue_measured_fraction_full 1
_diffrn_reflns_Laue_measured_fraction_max 0.999
_diffrn_reflns_limit_h_max 13
_diffrn_reflns_limit_h_min -13
_diffrn_reflns_limit_k_max 13
_diffrn_reflns_limit_k_min -13
_diffrn_reflns_limit_l_max 19
_diffrn_reflns_limit_l_min -19
_diffrn_reflns_number 12137
_diffrn_reflns_point_group_measured_fraction_max 0.999
_diffrn_reflns_theta_full 25.242
_diffrn_reflns_theta_max 27.475
_diffrn_reflns_theta_min 1.435
_diffrn_source 'Enraf Nonius FR590'
_exptl_absorpt_coefficient_mu 1.997
_exptl_absorpt_correction_T_max 0.741
_exptl_absorpt_correction_T_min 0.361
_exptl_absorpt_correction_type multi-scan
_exptl_absorpt_process_details 'HKL Scalepack (Otwinowski & Minor, 1997)'
_exptl_crystal_colour orange
_exptl_crystal_density_diffrn 1.512
_exptl_crystal_density_method 'not measured'
_exptl_crystal_description block
_exptl_crystal_F_000 628
_exptl_crystal_size_max 0.27
_exptl_crystal_size_mid 0.19
_exptl_crystal_size_min 0.15
_refine_diff_density_max 1.472
_refine_diff_density_min -0.9
_refine_diff_density_rms 0.191
_refine_ls_extinction_method none
_refine_ls_goodness_of_fit_ref 1.119
_refine_ls_hydrogen_treatment constr
_refine_ls_matrix_type full
_refine_ls_number_parameters 307
_refine_ls_number_reflns 6194
_refine_ls_number_restraints 0
_refine_ls_restrained_S_all 1.119
_refine_ls_R_factor_all 0.0617
_refine_ls_R_factor_gt 0.0376
_refine_ls_shift/su_max 0.001
_refine_ls_shift/su_mean 0
_refine_ls_structure_factor_coef Fsqd
_refine_ls_weighting_details
;
 w=1/[\s^2^(Fo^2^)+(0.0658P)^2^]
 where P=(Fo^2^+2Fc^2^)/3
;
_refine_ls_weighting_scheme calc
_refine_ls_wR_factor_gt 0.09
_refine_ls_wR_factor_ref 0.119
_reflns_number_gt 4761
_reflns_number_total 6194
_reflns_threshold_expression 'I > 2\s(I)'
_cod_data_source_file ICA-2015-424-300-307-3.cif
_cod_data_source_block cbd041
_cod_database_code 1518975

loop_
_symmetry_equiv_pos_as_xyz
'x, y, z'
'-x, -y, -z'

loop_
_atom_site_label
_atom_site_type_symbol
_atom_site_fract_x
_atom_site_fract_y
_atom_site_fract_z
_atom_site_U_iso_or_equiv
_atom_site_adp_type
_atom_site_occupancy
_atom_site_calc_flag
_atom_site_disorder_assembly
_atom_site_disorder_group
C7 C -0.1836(4) 0.8912(4) 0.6812(2) 0.0196(7) Uani 1 d . .
C12 C -0.1572(5) 1.0235(7) 0.9401(4) 0.0696(17) Uani 1 d . .
H12A H -0.1926 1.0756 0.9905 0.104 Uiso 1 calc . .
H12B H -0.1388 1.0878 0.8817 0.104 Uiso 1 calc . .
H12C H -0.0653 0.9372 0.9577 0.104 Uiso 1 calc . .
C9 C -0.1180(5) 0.4309(5) 0.9202(3) 0.0414(10) Uani 1 d . .
H9A H -0.0706 0.3244 0.9322 0.062 Uiso 1 calc . .
H9B H -0.2244 0.4647 0.915 0.062 Uiso 1 calc . .
H9C H -0.1013 0.4614 0.9723 0.062 Uiso 1 calc . .
C10 C 0.1162(5) 0.4368(5) 0.8297(3) 0.0436(11) Uani 1 d . .
H10A H 0.1579 0.3301 0.8453 0.065 Uiso 1 calc . .
H10B H 0.1422 0.4695 0.8771 0.065 Uiso 1 calc . .
H10C H 0.1563 0.4721 0.7675 0.065 Uiso 1 calc . .
C27 C 0.4784(4) 0.3907(4) 0.4318(3) 0.0332(9) Uani 1 d . .
H27A H 0.4635 0.3081 0.4229 0.04 Uiso 1 calc . .
H27B H 0.5051 0.3683 0.4975 0.04 Uiso 1 calc . .
C26 C 0.5991(4) 0.4178(5) 0.3626(3) 0.0405(10) Uani 1 d . .
H26A H 0.6501 0.339 0.3289 0.049 Uiso 1 calc . .
H26B H 0.6729 0.4238 0.3958 0.049 Uiso 1 calc . .
C25 C 0.5178(4) 0.5633(5) 0.2941(3) 0.0354(9) Uani 1 d . .
H25A H 0.531 0.6435 0.3083 0.043 Uiso 1 calc . .
H25B H 0.5526 0.5589 0.2281 0.043 Uiso 1 calc . .
C24 C 0.3585(4) 0.5826(4) 0.3117(2) 0.0285(8) Uani 1 d . .
H24A H 0.29 0.6868 0.294 0.034 Uiso 1 calc . .
H24B H 0.3367 0.5284 0.2757 0.034 Uiso 1 calc . .
C1 C -0.0813(4) 0.6562(3) 0.6333(2) 0.0191(7) Uani 1 d . .
C2 C -0.1284(4) 0.7400(4) 0.7077(2) 0.0200(7) Uani 1 d . .
C3 C -0.1194(4) 0.6627(4) 0.8031(2) 0.0221(7) Uani 1 d . .
C4 C -0.1673(4) 0.7439(4) 0.8710(2) 0.0261(8) Uani 1 d . .
H4 H -0.1613 0.694 0.9357 0.031 Uiso 1 calc . .
C5 C -0.2235(4) 0.8947(4) 0.8477(2) 0.0243(8) Uani 1 d . .
C6 C -0.2311(4) 0.9669(4) 0.7522(2) 0.0240(7) Uani 1 d . .
H6 H -0.2696 1.0702 0.7353 0.029 Uiso 1 calc . .
C8 C -0.0518(4) 0.4969(4) 0.8282(3) 0.0306(8) Uani 1 d . .
H8 H -0.0738 0.4661 0.7767 0.037 Uiso 1 calc . .
C11 C -0.2732(4) 0.9771(4) 0.9249(3) 0.0321(9) Uani 1 d . .
H11 H -0.2849 0.9079 0.9847 0.038 Uiso 1 calc . .
C13 C -0.4218(5) 1.1070(5) 0.9092(3) 0.0440(11) Uani 1 d . .
H13A H -0.4477 1.1549 0.9613 0.066 Uiso 1 calc . .
H13B H -0.4977 1.0738 0.9062 0.066 Uiso 1 calc . .
H13C H -0.4159 1.1761 0.8498 0.066 Uiso 1 calc . .
C14 C -0.1981(4) 0.9696(4) 0.5772(2) 0.0233(7) Uani 1 d . .
H14 H -0.1147 0.9047 0.5419 0.028 Uiso 1 calc . .
C16 C -0.3412(4) 0.9889(4) 0.5413(3) 0.0330(9) Uani 1 d . .
H16A H -0.3476 0.8946 0.5569 0.049 Uiso 1 calc . .
H16B H -0.3414 1.0273 0.4728 0.049 Uiso 1 calc . .
H16C H -0.4261 1.0573 0.5711 0.049 Uiso 1 calc . .
C15 C -0.1849(4) 1.1134(4) 0.5531(3) 0.0313(9) Uani 1 d . .
H15A H -0.195 1.1565 0.4853 0.047 Uiso 1 calc . .
H15B H -0.0881 1.0975 0.5704 0.047 Uiso 1 calc . .
H15C H -0.263 1.1795 0.588 0.047 Uiso 1 calc . .
C17 C 0.1281(4) 0.2475(4) 0.6320(2) 0.0201(7) Uani 1 d . .
C18 C 0.1994(4) 0.1043(4) 0.6995(2) 0.0211(7) Uani 1 d . .
C19 C 0.3438(4) 0.0548(4) 0.7257(3) 0.0286(8) Uani 1 d . .
H19 H 0.3958 0.1154 0.7028 0.034 Uiso 1 calc . .
C20 C 0.4117(4) -0.0804(4) 0.7844(3) 0.0317(9) Uani 1 d . .
H20 H 0.51 -0.1139 0.802 0.038 Uiso 1 calc . .
C21 C 0.3340(4) -0.1669(4) 0.8171(2) 0.0276(8) Uani 1 d . .
C22 C 0.1916(4) -0.1214(4) 0.7932(3) 0.0299(8) Uani 1 d . .
H22 H 0.1402 -0.1824 0.8168 0.036 Uiso 1 calc . .
C23 C 0.1246(4) 0.0142(4) 0.7344(2) 0.0273(8) Uani 1 d . .
H23 H 0.0262 0.0469 0.7174 0.033 Uiso 1 calc . .
Mo1 Mo 0.10075(3) 0.51148(3) 0.48803(2) 0.01703(10) Uani 1 d . .
O4 O 0.2062(2) 0.3184(2) 0.59048(15) 0.0201(5) Uani 1 d . .
O3 O 0.1695(2) 0.3891(2) 0.38465(15) 0.0191(5) Uani 1 d . .
O5 O 0.3464(3) 0.5237(3) 0.41144(16) 0.0255(5) Uani 1 d . .
O2 O 0.0069(2) 0.7071(2) 0.38429(15) 0.0195(5) Uani 1 d . .
O1 O 0.0453(2) 0.6324(2) 0.59066(15) 0.0191(5) Uani 1 d . .
Br1 Br 0.42766(5) -0.35492(4) 0.89804(3) 0.04261(14) Uani 1 d . .

loop_
_atom_site_aniso_label
_atom_site_aniso_U_11
_atom_site_aniso_U_22
_atom_site_aniso_U_33
_atom_site_aniso_U_23
_atom_site_aniso_U_13
_atom_site_aniso_U_12
C7 0.0195(17) 0.0224(18) 0.0212(16) -0.0061(14) -0.0008(13) -0.0121(15)
C12 0.053(3) 0.110(5) 0.082(4) -0.078(4) 0.013(3) -0.039(3)
C9 0.046(3) 0.032(2) 0.041(2) 0.0018(19) -0.003(2) -0.017(2)
C10 0.037(2) 0.035(2) 0.038(2) -0.0043(19) 0.0008(19) 0.000(2)
C27 0.0227(19) 0.029(2) 0.043(2) -0.0028(18) -0.0060(17) -0.0075(17)
C26 0.026(2) 0.044(3) 0.043(2) -0.008(2) 0.0028(18) -0.010(2)
C25 0.030(2) 0.042(2) 0.035(2) -0.0085(18) 0.0053(17) -0.0187(19)
C24 0.028(2) 0.029(2) 0.0276(19) -0.0029(16) -0.0025(15) -0.0129(17)
C1 0.0202(17) 0.0152(16) 0.0208(16) -0.0009(13) -0.0037(13) -0.0075(14)
C2 0.0196(17) 0.0237(18) 0.0204(16) -0.0063(14) 0.0008(13) -0.0122(15)
C3 0.0212(17) 0.0251(19) 0.0208(17) -0.0049(14) -0.0004(13) -0.0109(15)
C4 0.032(2) 0.030(2) 0.0189(17) -0.0062(15) -0.0029(15) -0.0142(17)
C5 0.0213(18) 0.030(2) 0.0246(18) -0.0106(15) -0.0001(14) -0.0113(16)
C6 0.0240(18) 0.0213(18) 0.0284(18) -0.0092(15) -0.0008(14) -0.0092(15)
C8 0.039(2) 0.024(2) 0.0251(19) -0.0046(16) -0.0089(16) -0.0079(18)
C11 0.032(2) 0.038(2) 0.028(2) -0.0153(18) 0.0021(16) -0.0131(19)
C13 0.050(3) 0.043(3) 0.033(2) -0.020(2) 0.0049(19) -0.009(2)
C14 0.0250(18) 0.0194(18) 0.0249(17) -0.0067(14) -0.0012(14) -0.0079(15)
C16 0.037(2) 0.033(2) 0.032(2) -0.0059(17) -0.0072(17) -0.0163(19)
C15 0.041(2) 0.028(2) 0.0269(19) -0.0014(16) -0.0042(16) -0.0180(19)
C17 0.0204(18) 0.0197(17) 0.0217(17) -0.0068(14) -0.0015(14) -0.0082(15)
C18 0.0218(18) 0.0170(17) 0.0217(17) -0.0042(14) -0.0022(13) -0.0053(14)
C19 0.0242(19) 0.029(2) 0.031(2) -0.0025(16) -0.0003(15) -0.0132(17)
C20 0.0219(19) 0.030(2) 0.035(2) 0.0012(17) -0.0105(16) -0.0062(17)
C21 0.032(2) 0.0192(18) 0.0244(18) 0.0005(15) -0.0037(15) -0.0066(16)
C22 0.029(2) 0.024(2) 0.035(2) 0.0012(16) -0.0015(16) -0.0145(17)
C23 0.0212(19) 0.030(2) 0.0283(19) -0.0019(16) -0.0032(15) -0.0109(16)
Mo1 0.01705(16) 0.01588(16) 0.01892(16) -0.00406(11) -0.00149(11) -0.00733(12)
O4 0.0179(12) 0.0201(13) 0.0232(12) -0.0031(10) -0.0029(9) -0.0092(10)
O3 0.0188(12) 0.0196(12) 0.0208(11) -0.0066(9) 0.0006(9) -0.0090(10)
O5 0.0214(13) 0.0262(13) 0.0283(13) -0.0071(11) 0.0000(10) -0.0094(11)
O2 0.0171(12) 0.0185(12) 0.0229(12) -0.0038(9) -0.0007(9) -0.0080(10)
O1 0.0182(12) 0.0206(12) 0.0214(12) -0.0062(9) -0.0005(9) -0.0100(10)
Br1 0.0455(3) 0.0266(2) 0.0394(2) 0.00780(18) -0.01084(19) -0.0068(2)

loop_
_atom_type_symbol
_atom_type_description
_atom_type_scat_dispersion_real
_atom_type_scat_dispersion_imag
_atom_type_scat_source
C C 0.0033 0.0016 'International Tables Vol C Tables 4.2.6.8 and 6.1.1.4'
H H 0 0 'International Tables Vol C Tables 4.2.6.8 and 6.1.1.4'
Mo Mo -1.6832 0.6857 'International Tables Vol C Tables 4.2.6.8 and 6.1.1.4'
O O 0.0106 0.006 'International Tables Vol C Tables 4.2.6.8 and 6.1.1.4'
Br Br -0.2901 2.4595 'International Tables Vol C Tables 4.2.6.8 and 6.1.1.4'

loop_
_geom_angle_atom_site_label_1
_geom_angle_atom_site_label_2
_geom_angle_atom_site_label_3
_geom_angle
_geom_angle_site_symmetry_1
_geom_angle_site_symmetry_3
C2 C7 C6 118.0(3) . .
C2 C7 C14 119.9(3) . .
C6 C7 C14 122.0(3) . .
C11 C12 H12A 109.5 . .
C11 C12 H12B 109.5 . .
H12A C12 H12B 109.5 . .
C11 C12 H12C 109.5 . .
H12A C12 H12C 109.5 . .
H12B C12 H12C 109.5 . .
C8 C9 H9A 109.5 . .
C8 C9 H9B 109.5 . .
H9A C9 H9B 109.5 . .
C8 C9 H9C 109.5 . .
H9A C9 H9C 109.5 . .
H9B C9 H9C 109.5 . .
C8 C10 H10A 109.5 . .
C8 C10 H10B 109.5 . .
H10A C10 H10B 109.5 . .
C8 C10 H10C 109.5 . .
H10A C10 H10C 109.5 . .
H10B C10 H10C 109.5 . .
O5 C27 C26 105.7(3) . .
O5 C27 H27A 110.6 . .
C26 C27 H27A 110.6 . .
O5 C27 H27B 110.6 . .
C26 C27 H27B 110.6 . .
H27A C27 H27B 108.7 . .
C27 C26 C25 104.8(3) . .
C27 C26 H26A 110.8 . .
C25 C26 H26A 110.8 . .
C27 C26 H26B 110.8 . .
C25 C26 H26B 110.8 . .
H26A C26 H26B 108.9 . .
C24 C25 C26 102.7(3) . .
C24 C25 H25A 111.2 . .
C26 C25 H25A 111.2 . .
C24 C25 H25B 111.2 . .
C26 C25 H25B 111.2 . .
H25A C25 H25B 109.1 . .
O5 C24 C25 103.6(3) . .
O5 C24 H24A 111 . .
C25 C24 H24A 111 . .
O5 C24 H24B 111 . .
C25 C24 H24B 111 . .
H24A C24 H24B 109 . .
O3 C1 O1 122.5(3) 2_566 .
O3 C1 C2 118.2(3) 2_566 .
O1 C1 C2 119.3(3) . .
C7 C2 C3 122.1(3) . .
C7 C2 C1 119.2(3) . .
C3 C2 C1 118.6(3) . .
C4 C3 C2 117.4(3) . .
C4 C3 C8 122.7(3) . .
C2 C3 C8 119.9(3) . .
C5 C4 C3 122.4(3) . .
C5 C4 H4 118.8 . .
C3 C4 H4 118.8 . .
C4 C5 C6 118.2(3) . .
C4 C5 C11 120.0(3) . .
C6 C5 C11 121.8(3) . .
C7 C6 C5 121.9(3) . .
C7 C6 H6 119.1 . .
C5 C6 H6 119.1 . .
C3 C8 C10 110.5(3) . .
C3 C8 C9 113.4(3) . .
C10 C8 C9 111.4(3) . .
C3 C8 H8 107.1 . .
C10 C8 H8 107.1 . .
C9 C8 H8 107.1 . .
C12 C11 C5 111.7(3) . .
C12 C11 C13 110.4(4) . .
C5 C11 C13 113.5(3) . .
C12 C11 H11 107 . .
C5 C11 H11 107 . .
C13 C11 H11 107 . .
C11 C13 H13A 109.5 . .
C11 C13 H13B 109.5 . .
H13A C13 H13B 109.5 . .
C11 C13 H13C 109.5 . .
H13A C13 H13C 109.5 . .
H13B C13 H13C 109.5 . .
C15 C14 C7 114.4(3) . .
C15 C14 C16 110.5(3) . .
C7 C14 C16 111.2(3) . .
C15 C14 H14 106.8 . .
C7 C14 H14 106.8 . .
C16 C14 H14 106.8 . .
C14 C16 H16A 109.5 . .
C14 C16 H16B 109.5 . .
H16A C16 H16B 109.5 . .
C14 C16 H16C 109.5 . .
H16A C16 H16C 109.5 . .
H16B C16 H16C 109.5 . .
C14 C15 H15A 109.5 . .
C14 C15 H15B 109.5 . .
H15A C15 H15B 109.5 . .
C14 C15 H15C 109.5 . .
H15A C15 H15C 109.5 . .
H15B C15 H15C 109.5 . .
O2 C17 O4 122.4(3) 2_566 .
O2 C17 C18 118.8(3) 2_566 .
O4 C17 C18 118.8(3) . .
C23 C18 C19 118.8(3) . .
C23 C18 C17 120.1(3) . .
C19 C18 C17 121.1(3) . .
C20 C19 C18 120.9(3) . .
C20 C19 H19 119.6 . .
C18 C19 H19 119.6 . .
C19 C20 C21 118.6(3) . .
C19 C20 H20 120.7 . .
C21 C20 H20 120.7 . .
C22 C21 C20 122.1(3) . .
C22 C21 Br1 119.1(3) . .
C20 C21 Br1 118.9(3) . .
C21 C22 C23 118.9(3) . .
C21 C22 H22 120.6 . .
C23 C22 H22 120.6 . .
C22 C23 C18 120.8(3) . .
C22 C23 H23 119.6 . .
C18 C23 H23 119.6 . .
Mo1 Mo1 O1 92.98(6) 2_566 .
Mo1 Mo1 O4 92.65(6) 2_566 .
O1 Mo1 O4 89.70(8) . .
Mo1 Mo1 O2 90.80(6) 2_566 .
O1 Mo1 O2 89.86(8) . .
O4 Mo1 O2 176.54(8) . .
Mo1 Mo1 O3 90.40(6) 2_566 .
O1 Mo1 O3 176.56(8) . .
O4 Mo1 O3 89.50(8) . .
O2 Mo1 O3 90.74(8) . .
C17 O4 Mo1 116.2(2) . .
C1 O3 Mo1 118.2(2) 2_566 .
C24 O5 C27 105.3(3) . .
C17 O2 Mo1 118.0(2) 2_566 .
C1 O1 Mo1 115.9(2) . .

loop_
_geom_bond_atom_site_label_1
_geom_bond_atom_site_label_2
_geom_bond_distance
_geom_bond_site_symmetry_2
C7 C2 1.391(5) .
C7 C6 1.396(4) .
C7 C14 1.524(5) .
C12 C11 1.518(6) .
C12 H12A 0.98 .
C12 H12B 0.98 .
C12 H12C 0.98 .
C9 C8 1.531(5) .
C9 H9A 0.98 .
C9 H9B 0.98 .
C9 H9C 0.98 .
C10 C8 1.528(6) .
C10 H10A 0.98 .
C10 H10B 0.98 .
C10 H10C 0.98 .
C27 O5 1.443(4) .
C27 C26 1.525(5) .
C27 H27A 0.99 .
C27 H27B 0.99 .
C26 C25 1.529(6) .
C26 H26A 0.99 .
C26 H26B 0.99 .
C25 C24 1.513(5) .
C25 H25A 0.99 .
C25 H25B 0.99 .
C24 O5 1.438(4) .
C24 H24A 0.99 .
C24 H24B 0.99 .
C1 O3 1.269(4) 2_566
C1 O1 1.276(4) .
C1 C2 1.494(5) .
C2 C3 1.411(5) .
C3 C4 1.394(5) .
C3 C8 1.522(5) .
C4 C5 1.386(5) .
C4 H4 0.95 .
C5 C6 1.399(5) .
C5 C11 1.518(5) .
C6 H6 0.95 .
C8 H8 1 .
C11 C13 1.520(6) .
C11 H11 1 .
C13 H13A 0.98 .
C13 H13B 0.98 .
C13 H13C 0.98 .
C14 C15 1.510(5) .
C14 C16 1.531(5) .
C14 H14 1 .
C16 H16A 0.98 .
C16 H16B 0.98 .
C16 H16C 0.98 .
C15 H15A 0.98 .
C15 H15B 0.98 .
C15 H15C 0.98 .
C17 O2 1.270(4) 2_566
C17 O4 1.280(4) .
C17 C18 1.490(5) .
C18 C23 1.394(5) .
C18 C19 1.397(5) .
C19 C20 1.374(5) .
C19 H19 0.95 .
C20 C21 1.384(5) .
C20 H20 0.95 .
C21 C22 1.373(5) .
C21 Br1 1.906(4) .
C22 C23 1.376(5) .
C22 H22 0.95 .
C23 H23 0.95 .
Mo1 Mo1 2.1065(5) 2_566
Mo1 O1 2.108(2) .
Mo1 O4 2.110(2) .
Mo1 O2 2.115(2) .
Mo1 O3 2.116(2) .
O3 C1 1.269(4) 2_566
O2 C17 1.270(4) 2_566
